data_7018247
loop_
_publ_author_name
'Crouse, Heather F.'
'Potoma, Julianne'
'Nejrabi, Farhat'
'Snyder, Deanna L.'
'Chohan, Balwant S.'
'Basu, Swarna'

_publ_section_title
;
 Quenching of tryptophan fluorescence in various proteins by a series of
 small nickel complexes.
;
_journal_issue 9
_journal_name_full 'Dalton transactions (Cambridge, England : 2003)'
_journal_page_first 2720
_journal_page_last 2731
_journal_paper_doi 10.1039/c2dt12169g
_journal_volume 41
_journal_year 2012
_chemical_formula_moiety 'C11 H24 N2 Ni S2'
_chemical_formula_sum 'C11 H24 N2 Ni S2'
_chemical_formula_weight 307.15
_space_group_IT_number 14
_symmetry_cell_setting monoclinic
_symmetry_space_group_name_Hall '-P 2yn'
_symmetry_space_group_name_H-M 'P 1 21/n 1'
_atom_sites_solution_hydrogens geom
_atom_sites_solution_primary direct
_atom_sites_solution_secondary difmap
_audit_creation_method SHELXL-97
_audit_update_record
;
2011-06-13 # Formatted by publCIF
;
_cell_angle_alpha 90.00
_cell_angle_beta 111.126(5)
_cell_angle_gamma 90.00
_cell_formula_units_Z 4
_cell_length_a 10.5547(10)
_cell_length_b 12.3943(11)
_cell_length_c 11.5831(11)
_cell_measurement_reflns_used 6246
_cell_measurement_temperature 200(2)
_cell_measurement_theta_max 38.38
_cell_measurement_theta_min 2.64
_cell_volume 1413.4(2)
_computing_cell_refinement 'Bruker SMART'
_computing_data_collection 'Bruker SMART'
_computing_data_reduction 'Bruker SAINT'
_computing_molecular_graphics 'Bruker SHELXTL'
_computing_publication_material 'Bruker SHELXTL'
_computing_structure_refinement 'SHELXL-97 (Sheldrick, 1997)'
_computing_structure_solution 'SHELXS-97 (Sheldrick, 1990)'
_diffrn_ambient_temperature 200(2)
_diffrn_measured_fraction_theta_full 0.979
_diffrn_measured_fraction_theta_max 0.979
_diffrn_measurement_device_type 'CCD area detector'
_diffrn_measurement_method 'phi and omega scans'
_diffrn_radiation_monochromator graphite
_diffrn_radiation_source 'fine-focus sealed tube'
_diffrn_radiation_type MoK\a
_diffrn_radiation_wavelength 0.71073
_diffrn_reflns_av_R_equivalents 0.0866
_diffrn_reflns_av_sigmaI/netI 0.0705
_diffrn_reflns_limit_h_max 20
_diffrn_reflns_limit_h_min -20
_diffrn_reflns_limit_k_max 24
_diffrn_reflns_limit_k_min -22
_diffrn_reflns_limit_l_max 21
_diffrn_reflns_limit_l_min -22
_diffrn_reflns_number 39600
_diffrn_reflns_theta_full 43.94
_diffrn_reflns_theta_max 43.94
_diffrn_reflns_theta_min 2.50
_exptl_absorpt_coefficient_mu 1.646
_exptl_absorpt_correction_T_max 0.968
_exptl_absorpt_correction_T_min 0.727
_exptl_absorpt_correction_type psi-scan
_exptl_absorpt_process_details
;
PSISCANS: North, A. C. T.; Phillips, D. C.; Mathews, F. S. Acta.
Crystallogr. Sect A, 1968, 24, 351-359.
;
_exptl_crystal_colour red
_exptl_crystal_density_diffrn 1.443
_exptl_crystal_density_method 'not measured'
_exptl_crystal_description plate
_exptl_crystal_F_000 656
_exptl_crystal_size_max 0.20
_exptl_crystal_size_mid 0.20
_exptl_crystal_size_min 0.02
_refine_diff_density_max 2.049
_refine_diff_density_min -0.882
_refine_diff_density_rms 0.124
_refine_ls_extinction_method none
_refine_ls_goodness_of_fit_ref 0.956
_refine_ls_hydrogen_treatment constr
_refine_ls_matrix_type full
_refine_ls_number_parameters 149
_refine_ls_number_reflns 10794
_refine_ls_number_restraints 0
_refine_ls_restrained_S_all 0.956
_refine_ls_R_factor_all 0.0829
_refine_ls_R_factor_gt 0.0440
_refine_ls_shift/su_max 0.001
_refine_ls_shift/su_mean 0.000
_refine_ls_structure_factor_coef Fsqd
_refine_ls_weighting_details 'calc w=1/[\s^2^(Fo^2^)+(0.0565P)^2^+0.0000P] where P=(Fo^2^+2Fc^2^)/3'
_refine_ls_weighting_scheme calc
_refine_ls_wR_factor_gt 0.1022
_refine_ls_wR_factor_ref 0.1180
_reflns_number_gt 6550
_reflns_number_total 10794
_reflns_threshold_expression >2sigma(I)
_cod_data_source_file c2dt12169g.txt
_cod_data_source_block bsc1a
_cod_original_sg_symbol_H-M P2(1)/n
_cod_database_code 7018247

loop_
_symmetry_equiv_pos_as_xyz
'x, y, z'
'-x+1/2, y+1/2, -z+1/2'
'-x, -y, -z'
'x-1/2, -y-1/2, z-1/2'

loop_
_atom_site_label
_atom_site_type_symbol
_atom_site_fract_x
_atom_site_fract_y
_atom_site_fract_z
_atom_site_U_iso_or_equiv
_atom_site_adp_type
_atom_site_occupancy
_atom_site_symmetry_multiplicity
_atom_site_calc_flag
_atom_site_refinement_flags
Ni1 Ni 0.102265(12) 0.632338(11) 0.170112(12) 0.01997(4) Uani 1 1 d .
C1 C 0.48535(14) 0.60576(13) 0.11640(15) 0.0417(3) Uani 1 1 d .
H1A H 0.5183 0.6508 0.0636 0.063 Uiso 1 1 calc R
H1B H 0.5180 0.5317 0.1169 0.063 Uiso 1 1 calc R
H1C H 0.5192 0.6345 0.2009 0.063 Uiso 1 1 calc R
C2 C 0.33148(12) 0.60634(11) 0.06668(12) 0.0305(2) Uani 1 1 d .
H2 H 0.2977 0.5759 -0.0191 0.037 Uiso 1 1 calc R
C3 C 0.27848(12) 0.72081(10) 0.06252(12) 0.0310(2) Uani 1 1 d .
H3A H 0.3283 0.7572 0.1421 0.037 Uiso 1 1 calc R
H3B H 0.2958 0.7613 -0.0040 0.037 Uiso 1 1 calc R
C4 C 0.05466(14) 0.67869(12) -0.08558(12) 0.0360(3) Uani 1 1 d .
H4A H -0.0431 0.6857 -0.1037 0.054 Uiso 1 1 calc R
H4B H 0.0777 0.6024 -0.0883 0.054 Uiso 1 1 calc R
H4C H 0.0792 0.7189 -0.1473 0.054 Uiso 1 1 calc R
C5 C 0.09423(14) 0.83808(10) 0.04625(14) 0.0361(3) Uani 1 1 d .
H5A H 0.1210 0.8796 -0.0144 0.043 Uiso 1 1 calc R
H5B H 0.1479 0.8660 0.1297 0.043 Uiso 1 1 calc R
C6 C -0.05633(16) 0.85888(11) 0.02083(17) 0.0430(3) Uani 1 1 d .
H6A H -0.0641 0.9273 0.0619 0.052 Uiso 1 1 calc R
H6B H -0.1029 0.8695 -0.0694 0.052 Uiso 1 1 calc R
C7 C -0.13219(12) 0.77123(11) 0.06280(13) 0.0332(2) Uani 1 1 d .
H7A H -0.2141 0.8037 0.0712 0.040 Uiso 1 1 calc R
H7B H -0.1630 0.7154 -0.0026 0.040 Uiso 1 1 calc R
C8 C -0.00536(13) 0.79833(10) 0.28281(13) 0.0353(3) Uani 1 1 d .
H8A H 0.0513 0.8527 0.2632 0.053 Uiso 1 1 calc R
H8B H 0.0477 0.7620 0.3604 0.053 Uiso 1 1 calc R
H8C H -0.0844 0.8335 0.2919 0.053 Uiso 1 1 calc R
C9 C -0.14408(11) 0.63949(9) 0.20917(12) 0.0284(2) Uani 1 1 d .
H9A H -0.1822 0.5898 0.1381 0.034 Uiso 1 1 calc R
H9B H -0.2205 0.6792 0.2198 0.034 Uiso 1 1 calc R
C10 C -0.07211(12) 0.57450(11) 0.32447(11) 0.0294(2) Uani 1 1 d .
H10 H -0.0543 0.6221 0.3984 0.035 Uiso 1 1 calc R
C11 C -0.15993(14) 0.48007(13) 0.33426(14) 0.0392(3) Uani 1 1 d .
H11A H -0.2446 0.5074 0.3398 0.059 Uiso 1 1 calc R
H11B H -0.1109 0.4378 0.4084 0.059 Uiso 1 1 calc R
H11C H -0.1808 0.4342 0.2608 0.059 Uiso 1 1 calc R
N1 N 0.13076(9) 0.72282(7) 0.03975(9) 0.02349(16) Uani 1 1 d .
N2 N -0.05170(9) 0.71792(8) 0.18150(9) 0.02488(17) Uani 1 1 d .
S1 S 0.26219(4) 0.52684(3) 0.16286(4) 0.03682(8) Uani 1 1 d .
S2 S 0.08999(3) 0.53050(3) 0.31803(3) 0.02927(7) Uani 1 1 d .

loop_
_atom_site_aniso_label
_atom_site_aniso_U_11
_atom_site_aniso_U_22
_atom_site_aniso_U_33
_atom_site_aniso_U_23
_atom_site_aniso_U_13
_atom_site_aniso_U_12
Ni1 0.01820(6) 0.01759(6) 0.02324(7) 0.00015(4) 0.00640(4) 0.00117(4)
C1 0.0276(5) 0.0519(8) 0.0464(7) -0.0021(7) 0.0144(5) 0.0032(6)
C2 0.0264(5) 0.0353(6) 0.0318(5) -0.0006(5) 0.0131(4) 0.0028(4)
C3 0.0268(5) 0.0293(5) 0.0376(6) 0.0003(5) 0.0124(4) -0.0037(4)
C4 0.0344(6) 0.0415(7) 0.0267(5) 0.0001(5) 0.0047(4) -0.0003(5)
C5 0.0383(6) 0.0209(5) 0.0496(8) 0.0043(5) 0.0166(6) 0.0020(5)
C6 0.0380(7) 0.0313(7) 0.0601(9) 0.0180(6) 0.0181(6) 0.0132(5)
C7 0.0237(5) 0.0312(6) 0.0419(6) 0.0064(5) 0.0084(4) 0.0079(4)
C8 0.0320(5) 0.0274(6) 0.0474(7) -0.0136(5) 0.0154(5) -0.0031(5)
C9 0.0189(4) 0.0310(6) 0.0343(5) -0.0026(4) 0.0086(4) -0.0024(4)
C10 0.0245(4) 0.0353(6) 0.0293(5) -0.0026(4) 0.0110(4) -0.0040(4)
C11 0.0337(6) 0.0474(8) 0.0396(7) 0.0049(6) 0.0171(5) -0.0093(6)
N1 0.0231(4) 0.0198(4) 0.0260(4) 0.0004(3) 0.0068(3) -0.0010(3)
N2 0.0188(3) 0.0217(4) 0.0326(4) -0.0038(3) 0.0074(3) 0.0002(3)
S1 0.03745(16) 0.03115(16) 0.05026(19) 0.01351(14) 0.02595(14) 0.01563(12)
S2 0.02682(13) 0.03158(15) 0.03025(13) 0.00703(11) 0.01130(10) 0.00308(10)

loop_
_atom_type_symbol
_atom_type_description
_atom_type_scat_dispersion_real
_atom_type_scat_dispersion_imag
_atom_type_scat_source
C C 0.0033 0.0016 'International Tables Vol C Tables 4.2.6.8 and 6.1.1.4'
H H 0.0000 0.0000 'International Tables Vol C Tables 4.2.6.8 and 6.1.1.4'
N N 0.0061 0.0033 'International Tables Vol C Tables 4.2.6.8 and 6.1.1.4'
S S 0.1246 0.1234 'International Tables Vol C Tables 4.2.6.8 and 6.1.1.4'
Ni Ni 0.3393 1.1124 'International Tables Vol C Tables 4.2.6.8 and 6.1.1.4'

loop_
_geom_angle_atom_site_label_1
_geom_angle_atom_site_label_2
_geom_angle_atom_site_label_3
_geom_angle
N2 Ni1 N1 95.77(4)
N2 Ni1 S1 174.90(3)
N1 Ni1 S1 88.72(3)
N2 Ni1 S2 88.57(3)
N1 Ni1 S2 175.00(3)
S1 Ni1 S2 87.044(14)
C1 C2 C3 110.39(12)
C1 C2 S1 112.07(10)
C3 C2 S1 107.42(8)
N1 C3 C2 111.86(10)
N1 C5 C6 114.96(11)
C7 C6 C5 116.46(11)
N2 C7 C6 114.83(11)
N2 C9 C10 112.25(9)
C9 C10 C11 110.52(10)
C9 C10 S2 107.69(8)
C11 C10 S2 112.25(10)
C3 N1 C4 109.29(9)
C3 N1 C5 106.36(9)
C4 N1 C5 110.10(10)
C3 N1 Ni1 106.99(7)
C4 N1 Ni1 110.95(8)
C5 N1 Ni1 112.95(8)
C8 N2 C7 110.44(10)
C8 N2 C9 108.84(9)
C7 N2 C9 106.79(9)
C8 N2 Ni1 111.57(7)
C7 N2 Ni1 112.65(8)
C9 N2 Ni1 106.28(7)
C2 S1 Ni1 100.81(4)
C10 S2 Ni1 100.51(4)

loop_
_geom_bond_atom_site_label_1
_geom_bond_atom_site_label_2
_geom_bond_distance
Ni1 N2 1.9844(9)
Ni1 N1 1.9888(9)
Ni1 S1 2.1605(3)
Ni1 S2 2.1692(3)
C1 C2 1.5149(18)
C2 C3 1.5194(18)
C2 S1 1.8260(13)
C3 N1 1.4848(15)
C4 N1 1.4871(16)
C5 N1 1.4886(16)
C5 C6 1.530(2)
C6 C7 1.529(2)
C7 N2 1.4855(16)
C8 N2 1.4819(15)
C9 N2 1.4911(15)
C9 C10 1.5093(18)
C10 C11 1.5223(18)
C10 S2 1.8228(12)
